data_1503112
loop_
_publ_author_name
'Jones, Ian M.'
'Hamilton, Andrew D.'

_publ_section_title
;
 Designed molecular switches: controlling the conformation of
 benzamido-diphenylacetylenes.
;
_journal_issue 16
_journal_name_full 'Organic letters'
_journal_page_first 3651
_journal_page_last 3653
_journal_paper_doi 10.1021/ol101397y
_journal_volume 12
_journal_year 2010
_chemical_formula_moiety 'C30 H21 N3 O6 '
_chemical_formula_sum 'C30 H21 N3 O6'
_chemical_formula_weight 519.51
_space_group_IT_number 2
_symmetry_cell_setting triclinic
_symmetry_Int_Tables_number 2
_symmetry_space_group_name_Hall '-P 1'
_symmetry_space_group_name_H-M 'P -1'
_cell_angle_alpha 76.768(3)
_cell_angle_beta 80.817(3)
_cell_angle_gamma 69.691(3)
_cell_formula_units_Z 2
_cell_length_a 8.2637(11)
_cell_length_b 12.0452(17)
_cell_length_c 13.7503(19)
_cell_measurement_reflns_used 9659
_cell_measurement_temperature 223.1
_cell_measurement_theta_max 27.5
_cell_measurement_theta_min 3.1
_cell_volume 1244.7(3)
_computing_cell_refinement PROCESS-AUTO
_computing_data_collection PROCESS-AUTO
_computing_data_reduction CrystalStructure
_computing_publication_material 'CrystalStructure 3.8'
_computing_structure_refinement SHELXL
_computing_structure_solution SIR92
_diffrn_ambient_temperature 223.3
_diffrn_detector_area_resol_mean 6.85
_diffrn_measured_fraction_theta_full 0.993
_diffrn_measured_fraction_theta_max 0.993
_diffrn_measurement_device_type 'Rigaku SCXmini'
_diffrn_measurement_method \w
_diffrn_radiation_type 'Mo K\a'
_diffrn_radiation_wavelength 0.71075
_diffrn_reflns_av_R_equivalents 0.043
_diffrn_reflns_limit_h_max 10
_diffrn_reflns_limit_h_min -10
_diffrn_reflns_limit_k_max 15
_diffrn_reflns_limit_k_min -15
_diffrn_reflns_limit_l_max 17
_diffrn_reflns_limit_l_min -17
_diffrn_reflns_number 13044
_diffrn_reflns_theta_full 27.48
_diffrn_reflns_theta_max 27.48
_exptl_absorpt_coefficient_mu 0.098
_exptl_absorpt_correction_type none
_exptl_crystal_colour Colorless
_exptl_crystal_density_diffrn 1.386
_exptl_crystal_density_method 'not measured'
_exptl_crystal_description Platelet
_exptl_crystal_F_000 540.00
_exptl_crystal_size_max 0.24
_exptl_crystal_size_mid 0.19
_exptl_crystal_size_min 0.08
_refine_diff_density_max 0.20
_refine_diff_density_min -0.20
_refine_ls_extinction_method none
_refine_ls_goodness_of_fit_ref 1.032
_refine_ls_hydrogen_treatment refall
_refine_ls_number_parameters 361
_refine_ls_number_reflns 5675
_refine_ls_R_factor_gt 0.0603
_refine_ls_shift/su_max 0.0000
_refine_ls_structure_factor_coef Fsqd
_refine_ls_weighting_details 'w = 1/[\s^2^(Fo^2^)+(0.0550P)^2^+0.2235P] where P=(Fo^2^+2Fc^2^)/3'
_refine_ls_weighting_scheme calc
_refine_ls_wR_factor_ref 0.1450
_reflns_number_gt 3122
_reflns_number_total 5675
_reflns_threshold_expression F^2^>2.0\s(F^2^)
_cod_data_source_file ol101397y_si_001.cif
_cod_data_source_block '_User-defined'
_cod_original_formula_sum 'C30 H21 N3 O6 '
_cod_database_code 1503112

loop_
_symmetry_equiv_pos_site_id
_symmetry_equiv_pos_as_xyz
1 +X,+Y,+Z
2 -X,-Y,-Z

loop_
_atom_site_label
_atom_site_type_symbol
_atom_site_fract_x
_atom_site_fract_y
_atom_site_fract_z
_atom_site_U_iso_or_equiv
_atom_site_adp_type
_atom_site_occupancy
_atom_site_symmetry_multiplicity
_atom_site_calc_flag
_atom_site_refinement_flags
O(1) O 0.1822(3) 0.4080(2) 1.05467(16) 0.1047(8) Uani 1.00 1 d .
O(2) O 0.2878(3) 0.5554(2) 1.01543(18) 0.1157(9) Uani 1.00 1 d .
O(3) O 0.2828(2) 0.54034(15) 0.51840(13) 0.0702(5) Uani 1.00 1 d .
O(4) O 0.6340(2) 0.1012(2) 0.15125(14) 0.0996(7) Uani 1.00 1 d .
O(5) O 0.5176(2) 0.15076(14) 0.73865(11) 0.0568(4) Uani 1.00 1 d .
O(6) O 0.6254(2) 0.05815(14) 0.88561(11) 0.0567(4) Uani 1.00 1 d .
N(1) N 0.2444(3) 0.4776(2) 0.99372(18) 0.0740(7) Uani 1.00 1 d .
N(2) N 0.3439(2) 0.33638(18) 0.55902(14) 0.0445(4) Uani 1.00 1 d .
N(3) N 0.6273(2) 0.08077(18) 0.31765(15) 0.0490(5) Uani 1.00 1 d .
C(1) C 0.2648(3) 0.4686(2) 0.88684(17) 0.0517(6) Uani 1.00 1 d .
C(2) C 0.3739(3) 0.5206(2) 0.82088(18) 0.0541(6) Uani 1.00 1 d .
C(3) C 0.3892(3) 0.5120(2) 0.72137(17) 0.0492(5) Uani 1.00 1 d .
C(4) C 0.3005(2) 0.45014(18) 0.68991(15) 0.0405(5) Uani 1.00 1 d .
C(5) C 0.1944(3) 0.3970(2) 0.75874(17) 0.0507(5) Uani 1.00 1 d .
C(6) C 0.1750(3) 0.4068(2) 0.85808(18) 0.0563(6) Uani 1.00 1 d .
C(7) C 0.3094(2) 0.4475(2) 0.58036(16) 0.0447(5) Uani 1.00 1 d .
C(8) C 0.3525(2) 0.31290(19) 0.46188(15) 0.0417(5) Uani 1.00 1 d .
C(9) C 0.4803(2) 0.20920(19) 0.43546(15) 0.0392(5) Uani 1.00 1 d .
C(10) C 0.4950(2) 0.18579(19) 0.33794(15) 0.0409(5) Uani 1.00 1 d .
C(11) C 0.3815(2) 0.2641(2) 0.26930(16) 0.0469(5) Uani 1.00 1 d .
C(12) C 0.2542(3) 0.3636(2) 0.29812(17) 0.0503(5) Uani 1.00 1 d .
C(13) C 0.2373(2) 0.3892(2) 0.39272(16) 0.0486(5) Uani 1.00 1 d .
C(14) C 0.6943(3) 0.0457(2) 0.22884(18) 0.0535(6) Uani 1.00 1 d .
C(15) C 0.8487(3) -0.0663(2) 0.23207(19) 0.0542(6) Uani 1.00 1 d .
C(16) C 0.9300(3) -0.0955(2) 0.1404(2) 0.0677(7) Uani 1.00 1 d .
C(17) C 1.0776(4) -0.1945(3) 0.1367(3) 0.0860(10) Uani 1.00 1 d .
C(18) C 1.1452(4) -0.2640(3) 0.2231(3) 0.0918(11) Uani 1.00 1 d .
C(19) C 1.0670(4) -0.2373(2) 0.3152(2) 0.0824(9) Uani 1.00 1 d .
C(20) C 0.9176(3) -0.1383(2) 0.3194(2) 0.0670(7) Uani 1.00 1 d .
C(21) C 0.5954(2) 0.12796(19) 0.50726(15) 0.0407(5) Uani 1.00 1 d .
C(22) C 0.6856(2) 0.0609(2) 0.57060(16) 0.0433(5) Uani 1.00 1 d .
C(23) C 0.7974(2) -0.02588(19) 0.64219(16) 0.0422(5) Uani 1.00 1 d .
C(24) C 0.9384(3) -0.1153(2) 0.60650(19) 0.0534(6) Uani 1.00 1 d .
C(25) C 1.0492(3) -0.2033(2) 0.6708(2) 0.0597(6) Uani 1.00 1 d .
C(26) C 1.0213(3) -0.2029(2) 0.7719(2) 0.0616(7) Uani 1.00 1 d .
C(27) C 0.8841(3) -0.1150(2) 0.80933(19) 0.0543(6) Uani 1.00 1 d .
C(28) C 0.7698(2) -0.02483(19) 0.74581(16) 0.0418(5) Uani 1.00 1 d .
C(29) C 0.6242(3) 0.0703(2) 0.78669(16) 0.0441(5) Uani 1.00 1 d .
C(30) C 0.4915(3) 0.1491(2) 0.93153(18) 0.0666(7) Uani 1.00 1 d .
H(1) H 0.4362 0.5608 0.8431 0.065 Uiso 1.00 1 c R
H(2) H 0.4605 0.5485 0.6746 0.059 Uiso 1.00 1 c R
H(3) H 0.1353 0.3540 0.7374 0.061 Uiso 1.00 1 c R
H(4) H 0.1019 0.3719 0.9049 0.068 Uiso 1.00 1 c R
H(5) H 0.3910 0.2497 0.2039 0.056 Uiso 1.00 1 c R
H(6) H 0.1763 0.4156 0.2516 0.060 Uiso 1.00 1 c R
H(7) H 0.1491 0.4575 0.4103 0.058 Uiso 1.00 1 c R
H(8) H 0.8842 -0.0477 0.0805 0.081 Uiso 1.00 1 c R
H(9) H 1.1315 -0.2139 0.0745 0.103 Uiso 1.00 1 c R
H(10) H 1.2461 -0.3308 0.2199 0.110 Uiso 1.00 1 c R
H(11) H 1.1143 -0.2856 0.3745 0.099 Uiso 1.00 1 c R
H(12) H 0.8632 -0.1202 0.3819 0.080 Uiso 1.00 1 c R
H(13) H 0.9582 -0.1156 0.5373 0.064 Uiso 1.00 1 c R
H(14) H 1.1433 -0.2631 0.6456 0.072 Uiso 1.00 1 c R
H(15) H 1.0962 -0.2632 0.8160 0.074 Uiso 1.00 1 c R
H(16) H 0.8673 -0.1157 0.8787 0.065 Uiso 1.00 1 c R
H(17) H 0.5203 0.1463 0.9979 0.080 Uiso 1.00 1 c R
H(18) H 0.3820 0.1342 0.9369 0.080 Uiso 1.00 1 c R
H(19) H 0.4819 0.2279 0.8907 0.080 Uiso 1.00 1 c R
H(2A) H 0.389(3) 0.277(2) 0.6065(18) 0.055(7) Uiso 1.00 1 c .
H(3A) H 0.675(3) 0.040(2) 0.368(2) 0.071(9) Uiso 1.00 1 c .

loop_
_atom_site_aniso_label
_atom_site_aniso_U_11
_atom_site_aniso_U_22
_atom_site_aniso_U_33
_atom_site_aniso_U_12
_atom_site_aniso_U_13
_atom_site_aniso_U_23
O(1) 0.135(2) 0.1151(19) 0.0434(11) -0.0228(16) -0.0017(12) -0.0060(12)
O(2) 0.139(2) 0.141(2) 0.0868(16) -0.0376(18) -0.0126(14) -0.0690(16)
O(3) 0.1076(15) 0.0477(10) 0.0476(10) -0.0167(10) -0.0188(9) 0.0013(8)
O(4) 0.0950(16) 0.1263(18) 0.0450(11) 0.0213(13) -0.0215(10) -0.0321(11)
O(5) 0.0574(10) 0.0565(10) 0.0417(8) -0.0003(8) -0.0110(7) -0.0044(7)
O(6) 0.0654(11) 0.0566(10) 0.0396(9) -0.0088(8) -0.0118(7) -0.0044(7)
N(1) 0.0753(17) 0.0783(17) 0.0521(14) 0.0068(13) -0.0112(12) -0.0260(14)
N(2) 0.0531(12) 0.0416(11) 0.0325(10) -0.0084(9) -0.0044(8) -0.0050(9)
N(3) 0.0563(13) 0.0506(12) 0.0374(11) -0.0107(10) -0.0053(9) -0.0124(9)
C(1) 0.0547(15) 0.0483(13) 0.0383(12) 0.0051(11) -0.0068(10) -0.0137(10)
C(2) 0.0545(15) 0.0523(14) 0.0567(15) -0.0105(12) -0.0153(12) -0.0162(12)
C(3) 0.0487(14) 0.0506(13) 0.0478(13) -0.0151(11) -0.0064(10) -0.0082(11)
C(4) 0.0402(12) 0.0374(11) 0.0381(11) -0.0036(9) -0.0050(9) -0.0086(9)
C(5) 0.0537(15) 0.0550(14) 0.0468(13) -0.0192(12) 0.0008(10) -0.0169(11)
C(6) 0.0566(16) 0.0597(15) 0.0470(14) -0.0153(12) 0.0066(11) -0.0126(12)
C(7) 0.0447(13) 0.0446(13) 0.0402(12) -0.0094(10) -0.0041(9) -0.0069(10)
C(8) 0.0435(13) 0.0469(12) 0.0332(11) -0.0138(10) -0.0023(9) -0.0064(9)
C(9) 0.0394(12) 0.0421(12) 0.0349(11) -0.0128(10) -0.0040(8) -0.0052(9)
C(10) 0.0430(13) 0.0448(12) 0.0364(11) -0.0170(10) -0.0032(9) -0.0060(9)
C(11) 0.0526(14) 0.0555(14) 0.0357(11) -0.0187(12) -0.0084(10) -0.0095(10)
C(12) 0.0480(14) 0.0557(14) 0.0438(13) -0.0105(11) -0.0159(10) -0.0049(11)
C(13) 0.0442(13) 0.0506(13) 0.0457(13) -0.0069(10) -0.0085(10) -0.0086(11)
C(14) 0.0505(15) 0.0689(16) 0.0487(14) -0.0189(13) -0.0054(11) -0.0257(13)
C(15) 0.0459(14) 0.0602(15) 0.0657(16) -0.0180(12) -0.0015(11) -0.0311(13)
C(16) 0.0608(17) 0.0748(18) 0.0760(18) -0.0266(15) 0.0112(13) -0.0351(15)
C(17) 0.066(2) 0.082(2) 0.122(3) -0.0322(18) 0.0299(19) -0.057(2)
C(18) 0.056(2) 0.067(2) 0.159(3) -0.0169(16) 0.009(2) -0.051(2)
C(19) 0.068(2) 0.0581(17) 0.127(2) -0.0135(15) -0.0253(19) -0.0273(18)
C(20) 0.0653(18) 0.0606(16) 0.0816(19) -0.0131(14) -0.0194(14) -0.0286(15)
C(21) 0.0439(13) 0.0419(12) 0.0350(11) -0.0118(10) -0.0028(9) -0.0079(10)
C(22) 0.0443(13) 0.0457(12) 0.0379(12) -0.0123(10) -0.0020(10) -0.0086(10)
C(23) 0.0409(12) 0.0384(11) 0.0461(13) -0.0138(10) -0.0079(9) -0.0014(10)
C(24) 0.0494(14) 0.0498(14) 0.0543(14) -0.0103(12) -0.0050(11) -0.0056(11)
C(25) 0.0512(15) 0.0455(14) 0.0719(18) -0.0054(12) -0.0062(12) -0.0059(13)
C(26) 0.0572(16) 0.0462(14) 0.0691(18) -0.0036(12) -0.0210(13) 0.0036(13)
C(27) 0.0588(16) 0.0499(14) 0.0511(14) -0.0148(12) -0.0199(11) 0.0027(11)
C(28) 0.0418(12) 0.0395(12) 0.0436(12) -0.0142(10) -0.0108(9) -0.0003(10)
C(29) 0.0493(14) 0.0446(12) 0.0389(12) -0.0181(11) -0.0105(10) 0.0000(10)
C(30) 0.0739(19) 0.0733(17) 0.0433(14) -0.0096(15) -0.0065(12) -0.0141(13)

loop_
_atom_type_symbol
_atom_type_description
_atom_type_scat_dispersion_real
_atom_type_scat_dispersion_imag
_atom_type_scat_source
O O 0.011 0.006
;
International Tables for Crystallography
(1992, Vol. C, Tables 4.2.6.8 and 6.1.1.4)
;
N N 0.006 0.003
;
International Tables for Crystallography
(1992, Vol. C, Tables 4.2.6.8 and 6.1.1.4)
;
C C 0.003 0.002
;
International Tables for Crystallography
(1992, Vol. C, Tables 4.2.6.8 and 6.1.1.4)
;
H H 0.000 0.000
;
International Tables for Crystallography
(1992, Vol. C, Table 6.1.1.4)
;

loop_
_geom_angle_atom_site_label_1
_geom_angle_atom_site_label_2
_geom_angle_atom_site_label_3
_geom_angle
_geom_angle_publ_flag
C(29) O(6) C(30) 115.51(16) yes
O(1) N(1) O(2) 124.3(2) yes
O(1) N(1) C(1) 118.0(3) yes
O(2) N(1) C(1) 117.6(2) yes
C(7) N(2) C(8) 124.71(17) yes
C(10) N(3) C(14) 129.82(18) yes
N(1) C(1) C(2) 119.3(2) yes
N(1) C(1) C(6) 117.8(2) yes
C(2) C(1) C(6) 122.8(2) yes
C(1) C(2) C(3) 118.1(2) yes
C(2) C(3) C(4) 120.5(2) yes
C(3) C(4) C(5) 119.8(2) yes
C(3) C(4) C(7) 120.1(2) yes
C(5) C(4) C(7) 120.0(2) yes
C(4) C(5) C(6) 120.5(2) yes
C(1) C(6) C(5) 118.3(2) yes
O(3) C(7) N(2) 124.6(2) yes
O(3) C(7) C(4) 120.5(2) yes
N(2) C(7) C(4) 114.88(17) yes
N(2) C(8) C(9) 118.75(17) yes
N(2) C(8) C(13) 121.59(18) yes
C(9) C(8) C(13) 119.7(2) yes
C(8) C(9) C(10) 119.80(17) yes
C(8) C(9) C(21) 120.04(19) yes
C(10) C(9) C(21) 120.16(17) yes
N(3) C(10) C(9) 116.03(17) yes
N(3) C(10) C(11) 124.2(2) yes
C(9) C(10) C(11) 119.78(18) yes
C(10) C(11) C(12) 119.2(2) yes
C(11) C(12) C(13) 122.3(2) yes
C(8) C(13) C(12) 119.19(19) yes
O(4) C(14) N(3) 122.1(2) yes
O(4) C(14) C(15) 121.4(2) yes
N(3) C(14) C(15) 116.4(2) yes
C(14) C(15) C(16) 116.8(2) yes
C(14) C(15) C(20) 124.3(2) yes
C(16) C(15) C(20) 118.9(2) yes
C(15) C(16) C(17) 120.4(2) yes
C(16) C(17) C(18) 120.2(3) yes
C(17) C(18) C(19) 120.7(2) yes
C(18) C(19) C(20) 119.4(3) yes
C(15) C(20) C(19) 120.5(2) yes
C(9) C(21) C(22) 177.0(2) yes
C(21) C(22) C(23) 176.0(2) yes
C(22) C(23) C(24) 117.9(2) yes
C(22) C(23) C(28) 122.97(17) yes
C(24) C(23) C(28) 119.18(18) yes
C(23) C(24) C(25) 121.2(2) yes
C(24) C(25) C(26) 119.6(2) yes
C(25) C(26) C(27) 120.5(2) yes
C(26) C(27) C(28) 121.1(2) yes
C(23) C(28) C(27) 118.42(18) yes
C(23) C(28) C(29) 120.99(17) yes
C(27) C(28) C(29) 120.6(2) yes
O(5) C(29) O(6) 122.67(19) yes
O(5) C(29) C(28) 125.7(2) yes
O(6) C(29) C(28) 111.58(16) yes
C(7) N(2) H(2A) 114.6(19) no
C(8) N(2) H(2A) 118.7(17) no
C(10) N(3) H(3A) 112.0(18) no
C(14) N(3) H(3A) 117.8(17) no
C(1) C(2) H(1) 120.9 no
C(3) C(2) H(1) 120.9 no
C(2) C(3) H(2) 119.8 no
C(4) C(3) H(2) 119.8 no
C(4) C(5) H(3) 119.8 no
C(6) C(5) H(3) 119.8 no
C(1) C(6) H(4) 120.9 no
C(5) C(6) H(4) 120.9 no
C(10) C(11) H(5) 120.4 no
C(12) C(11) H(5) 120.4 no
C(11) C(12) H(6) 118.8 no
C(13) C(12) H(6) 118.8 no
C(8) C(13) H(7) 120.4 no
C(12) C(13) H(7) 120.4 no
C(15) C(16) H(8) 119.8 no
C(17) C(16) H(8) 119.8 no
C(16) C(17) H(9) 119.9 no
C(18) C(17) H(9) 119.9 no
C(17) C(18) H(10) 119.7 no
C(19) C(18) H(10) 119.7 no
C(18) C(19) H(11) 120.3 no
C(20) C(19) H(11) 120.3 no
C(15) C(20) H(12) 119.8 no
C(19) C(20) H(12) 119.8 no
C(23) C(24) H(13) 119.4 no
C(25) C(24) H(13) 119.4 no
C(24) C(25) H(14) 120.2 no
C(26) C(25) H(14) 120.2 no
C(25) C(26) H(15) 119.7 no
C(27) C(26) H(15) 119.7 no
C(26) C(27) H(16) 119.5 no
C(28) C(27) H(16) 119.5 no
O(6) C(30) H(17) 109.5 no
O(6) C(30) H(18) 109.5 no
O(6) C(30) H(19) 109.5 no
H(17) C(30) H(18) 109.5 no
H(17) C(30) H(19) 109.5 no
H(18) C(30) H(19) 109.5 no

loop_
_geom_bond_atom_site_label_1
_geom_bond_atom_site_label_2
_geom_bond_distance
_geom_bond_publ_flag
O(1) N(1) 1.228(3) yes
O(2) N(1) 1.222(5) yes
O(3) C(7) 1.215(2) yes
O(4) C(14) 1.202(2) yes
O(5) C(29) 1.205(2) yes
O(6) C(29) 1.336(2) yes
O(6) C(30) 1.441(2) yes
N(1) C(1) 1.477(3) yes
N(2) C(7) 1.359(3) yes
N(2) C(8) 1.413(3) yes
N(3) C(10) 1.406(2) yes
N(3) C(14) 1.354(3) yes
C(1) C(2) 1.378(3) yes
C(1) C(6) 1.369(4) yes
C(2) C(3) 1.378(3) yes
C(3) C(4) 1.381(4) yes
C(4) C(5) 1.386(3) yes
C(4) C(7) 1.503(3) yes
C(5) C(6) 1.377(3) yes
C(8) C(9) 1.406(2) yes
C(8) C(13) 1.392(2) yes
C(9) C(10) 1.411(3) yes
C(9) C(21) 1.431(2) yes
C(10) C(11) 1.386(2) yes
C(11) C(12) 1.382(2) yes
C(12) C(13) 1.380(3) yes
C(14) C(15) 1.499(3) yes
C(15) C(16) 1.390(3) yes
C(15) C(20) 1.384(3) yes
C(16) C(17) 1.382(3) yes
C(17) C(18) 1.362(5) yes
C(18) C(19) 1.380(5) yes
C(19) C(20) 1.391(3) yes
C(21) C(22) 1.197(2) yes
C(22) C(23) 1.437(2) yes
C(23) C(24) 1.395(2) yes
C(23) C(28) 1.409(3) yes
C(24) C(25) 1.378(3) yes
C(25) C(26) 1.374(3) yes
C(26) C(27) 1.379(3) yes
C(27) C(28) 1.397(2) yes
C(28) C(29) 1.482(2) yes
N(2) H(2A) 0.87(2) no
N(3) H(3A) 0.82(2) no
C(2) H(1) 0.940 no
C(3) H(2) 0.940 no
C(5) H(3) 0.940 no
C(6) H(4) 0.940 no
C(11) H(5) 0.940 no
C(12) H(6) 0.940 no
C(13) H(7) 0.940 no
C(16) H(8) 0.940 no
C(17) H(9) 0.940 no
C(18) H(10) 0.940 no
C(19) H(11) 0.940 no
C(20) H(12) 0.940 no
C(24) H(13) 0.940 no
C(25) H(14) 0.940 no
C(26) H(15) 0.940 no
C(27) H(16) 0.940 no
C(30) H(17) 0.970 no
C(30) H(18) 0.970 no
C(30) H(19) 0.970 no

loop_
_geom_contact_atom_site_label_1
_geom_contact_atom_site_label_2
_geom_contact_distance
_geom_contact_site_symmetry_2
O(1) O(1) 3.395(3) 2_567
O(1) N(1) 3.424(3) 2_567
O(1) C(1) 3.506(3) 2_567
O(1) C(6) 3.264(3) 2_567
O(1) C(11) 3.414(3) 1_556
O(1) C(12) 3.382(3) 1_556
O(2) O(2) 3.286(3) 2_667
O(2) C(17) 3.552(4) 1_466
O(3) O(3) 3.363(2) 2_666
O(3) C(7) 3.466(3) 2_666
O(4) O(6) 3.491(3) 2_656
O(4) C(29) 3.350(3) 2_656
O(4) C(30) 3.273(3) 1_554
O(5) C(14) 3.318(3) 2_656
O(5) C(15) 3.452(3) 2_656
O(6) O(4) 3.491(3) 2_656
O(6) C(17) 3.338(4) 2_756
O(6) C(18) 3.555(4) 2_756
O(6) C(30) 3.393(3) 2_657
N(1) O(1) 3.424(3) 2_567
N(3) C(22) 3.542(3) 2_656
N(3) C(25) 3.512(4) 2_756
C(1) O(1) 3.506(3) 2_567
C(2) C(26) 3.592(2) 1_465
C(6) O(1) 3.264(3) 2_567
C(7) O(3) 3.466(3) 2_666
C(10) C(23) 3.522(3) 2_656
C(11) O(1) 3.414(3) 1_554
C(11) C(23) 3.560(3) 2_656
C(11) C(28) 3.573(3) 2_656
C(12) O(1) 3.382(3) 1_554
C(12) C(25) 3.583(4) 2_656
C(14) O(5) 3.318(3) 2_656
C(14) C(26) 3.491(4) 2_756
C(14) C(29) 3.434(4) 2_656
C(15) O(5) 3.452(3) 2_656
C(15) C(27) 3.514(4) 2_756
C(17) O(2) 3.552(4) 1_644
C(17) O(6) 3.338(4) 2_756
C(18) O(6) 3.555(4) 2_756
C(18) C(29) 3.458(5) 2_756
C(22) N(3) 3.542(3) 2_656
C(23) C(10) 3.522(3) 2_656
C(23) C(11) 3.560(3) 2_656
C(25) N(3) 3.512(4) 2_756
C(25) C(12) 3.583(4) 2_656
C(26) C(2) 3.592(2) 1_645
C(26) C(14) 3.491(4) 2_756
C(27) C(15) 3.514(4) 2_756
C(28) C(11) 3.573(3) 2_656
C(29) O(4) 3.350(3) 2_656
C(29) C(14) 3.434(4) 2_656
C(29) C(18) 3.458(5) 2_756
C(30) O(4) 3.273(3) 1_556
C(30) O(6) 3.393(3) 2_657
O(1) H(4) 2.964 2_567
O(1) H(5) 2.807 1_556
O(1) H(6) 2.723 1_556
O(1) H(15) 3.400 2_657
O(1) H(16) 3.579 2_657
O(2) H(1) 2.983 2_667
O(2) H(4) 3.113 2_567
O(2) H(6) 3.442 1_556
O(2) H(9) 2.873 1_466
O(2) H(10) 3.321 1_466
O(2) H(15) 3.323 1_465
O(3) H(2) 3.258 2_666
O(3) H(7) 3.540 2_566
O(3) H(11) 2.684 1_465
O(3) H(14) 3.058 1_465
O(4) H(15) 3.566 2_756
O(4) H(17) 2.319 1_554
O(4) H(18) 3.379 2_656
O(5) H(10) 3.564 2_756
O(6) H(8) 3.428 1_556
O(6) H(9) 3.361 2_756
O(6) H(17) 3.117 2_657
O(6) H(18) 2.965 2_657
N(1) H(1) 3.576 2_667
N(1) H(4) 3.114 2_567
N(1) H(5) 3.541 1_556
N(1) H(6) 3.448 1_556
N(1) H(15) 3.469 1_465
N(2) H(2) 3.566 2_666
N(2) H(12) 3.471 2_656
N(3) H(14) 3.519 2_756
C(1) H(15) 3.033 1_465
C(2) H(10) 3.231 2_756
C(2) H(14) 3.373 1_465
C(2) H(15) 2.806 1_465
C(3) H(10) 3.147 2_756
C(3) H(14) 2.849 1_465
C(3) H(15) 3.309 1_465
C(4) H(14) 3.188 1_465
C(5) H(6) 3.113 2_566
C(6) H(6) 3.300 2_566
C(7) H(7) 3.547 2_566
C(7) H(14) 3.543 1_465
C(8) H(2) 2.851 2_666
C(8) H(12) 3.542 2_656
C(9) H(2) 3.128 2_666
C(9) H(14) 3.362 2_756
C(10) H(2) 3.310 2_666
C(10) H(14) 3.478 2_756
C(11) H(1) 3.013 2_666
C(11) H(2) 3.251 2_666
C(12) H(1) 3.221 2_666
C(12) H(2) 3.004 2_666
C(12) H(10) 3.571 1_465
C(13) H(2) 2.811 2_666
C(14) H(15) 3.508 2_756
C(14) H(17) 3.479 1_554
C(15) H(3) 3.351 2_656
C(16) H(3) 3.359 2_656
C(16) H(8) 3.537 2_755
C(16) H(16) 3.444 2_756
C(16) H(18) 3.150 2_656
C(17) H(3) 3.103 2_656
C(17) H(4) 3.182 2_656
C(17) H(19) 3.489 2_756
C(18) H(3) 2.813 2_656
C(18) H(19) 3.349 2_756
C(19) H(3) 2.788 2_656
C(19) H(7) 3.469 1_645
C(20) H(3) 3.062 2_656
C(20) H(2A) 3.40(2) 2_656
C(21) H(13) 3.598 2_756
C(21) H(14) 3.340 2_756
C(21) H(3A) 3.51(3) 2_656
C(22) H(13) 3.287 2_756
C(22) H(3A) 3.51(3) 2_656
C(23) H(13) 3.456 2_756
C(24) H(13) 3.311 2_756
C(25) H(6) 3.546 2_656
C(25) H(3A) 3.40(3) 2_756
C(26) H(5) 3.594 2_656
C(26) H(6) 3.575 2_656
C(27) H(5) 3.265 2_656
C(28) H(5) 3.305 2_656
C(30) H(9) 3.450 2_756
C(30) H(17) 3.498 2_657
C(30) H(18) 3.363 2_657
H(1) O(2) 2.983 2_667
H(1) N(1) 3.576 2_667
H(1) C(11) 3.013 2_666
H(1) C(12) 3.221 2_666
H(1) H(5) 2.994 2_666
H(1) H(6) 3.341 2_666
H(1) H(10) 3.262 2_756
H(1) H(15) 2.892 1_465
H(2) O(3) 3.258 2_666
H(2) N(2) 3.566 2_666
H(2) C(8) 2.851 2_666
H(2) C(9) 3.128 2_666
H(2) C(10) 3.310 2_666
H(2) C(11) 3.251 2_666
H(2) C(12) 3.004 2_666
H(2) C(13) 2.811 2_666
H(2) H(6) 3.507 2_666
H(2) H(7) 3.233 2_666
H(2) H(10) 3.135 2_756
H(2) H(14) 2.823 1_465
H(3) C(15) 3.351 2_656
H(3) C(16) 3.359 2_656
H(3) C(17) 3.103 2_656
H(3) C(18) 2.813 2_656
H(3) C(19) 2.788 2_656
H(3) C(20) 3.062 2_656
H(3) H(6) 3.076 2_566
H(3) H(7) 3.242 2_566
H(3) H(10) 3.209 2_656
H(3) H(11) 3.174 2_656
H(3) H(12) 3.564 2_656
H(4) O(1) 2.964 2_567
H(4) O(2) 3.113 2_567
H(4) N(1) 3.114 2_567
H(4) C(17) 3.182 2_656
H(4) H(6) 3.383 2_566
H(4) H(9) 3.090 2_656
H(5) O(1) 2.807 1_554
H(5) N(1) 3.541 1_554
H(5) C(26) 3.594 2_656
H(5) C(27) 3.265 2_656
H(5) C(28) 3.305 2_656
H(5) H(1) 2.994 2_666
H(5) H(16) 3.529 2_656
H(5) H(17) 3.232 1_554
H(6) O(1) 2.723 1_554
H(6) O(2) 3.442 1_554
H(6) N(1) 3.448 1_554
H(6) C(5) 3.113 2_566
H(6) C(6) 3.300 2_566
H(6) C(25) 3.546 2_656
H(6) C(26) 3.575 2_656
H(6) H(1) 3.341 2_666
H(6) H(2) 3.507 2_666
H(6) H(3) 3.076 2_566
H(6) H(4) 3.383 2_566
H(6) H(10) 3.222 1_465
H(7) O(3) 3.540 2_566
H(7) C(7) 3.547 2_566
H(7) C(19) 3.469 1_465
H(7) H(2) 3.233 2_666
H(7) H(3) 3.242 2_566
H(7) H(7) 3.268 2_566
H(7) H(10) 3.419 1_465
H(7) H(11) 2.938 1_465
H(8) O(6) 3.428 1_554
H(8) C(16) 3.537 2_755
H(8) H(8) 2.981 2_755
H(8) H(9) 3.349 2_755
H(8) H(16) 3.104 1_554
H(8) H(16) 3.476 2_756
H(8) H(17) 3.285 1_554
H(8) H(18) 2.803 2_656
H(9) O(2) 2.873 1_644
H(9) O(6) 3.361 2_756
H(9) C(30) 3.450 2_756
H(9) H(4) 3.090 2_656
H(9) H(8) 3.349 2_755
H(9) H(16) 3.470 1_554
H(9) H(17) 3.206 2_756
H(9) H(19) 3.247 2_756
H(10) O(2) 3.321 1_644
H(10) O(5) 3.564 2_756
H(10) C(2) 3.231 2_756
H(10) C(3) 3.147 2_756
H(10) C(12) 3.571 1_645
H(10) H(1) 3.262 2_756
H(10) H(2) 3.135 2_756
H(10) H(3) 3.209 2_656
H(10) H(6) 3.222 1_645
H(10) H(7) 3.419 1_645
H(10) H(19) 2.981 2_756
H(11) O(3) 2.684 1_645
H(11) H(3) 3.174 2_656
H(11) H(7) 2.938 1_645
H(12) N(2) 3.471 2_656
H(12) C(8) 3.542 2_656
H(12) H(3) 3.564 2_656
H(12) H(2A) 3.227 2_656
H(13) C(21) 3.598 2_756
H(13) C(22) 3.287 2_756
H(13) C(23) 3.456 2_756
H(13) C(24) 3.311 2_756
H(13) H(13) 3.013 2_756
H(14) O(3) 3.058 1_645
H(14) N(3) 3.519 2_756
H(14) C(2) 3.373 1_645
H(14) C(3) 2.849 1_645
H(14) C(4) 3.188 1_645
H(14) C(7) 3.543 1_645
H(14) C(9) 3.362 2_756
H(14) C(10) 3.478 2_756
H(14) C(21) 3.340 2_756
H(14) H(2) 2.823 1_645
H(14) H(3A) 3.464 2_756
H(15) O(1) 3.400 2_657
H(15) O(2) 3.323 1_645
H(15) O(4) 3.566 2_756
H(15) N(1) 3.469 1_645
H(15) C(1) 3.033 1_645
H(15) C(2) 2.806 1_645
H(15) C(3) 3.309 1_645
H(15) C(14) 3.508 2_756
H(15) H(1) 2.892 1_645
H(16) O(1) 3.579 2_657
H(16) C(16) 3.444 2_756
H(16) H(5) 3.529 2_656
H(16) H(8) 3.104 1_556
H(16) H(8) 3.476 2_756
H(16) H(9) 3.470 1_556
H(16) H(17) 3.475 2_657
H(16) H(18) 3.019 2_657
H(17) O(4) 2.319 1_556
H(17) O(6) 3.117 2_657
H(17) C(14) 3.479 1_556
H(17) C(30) 3.498 2_657
H(17) H(5) 3.232 1_556
H(17) H(8) 3.285 1_556
H(17) H(9) 3.206 2_756
H(17) H(16) 3.475 2_657
H(17) H(18) 3.134 2_657
H(18) O(4) 3.379 2_656
H(18) O(6) 2.965 2_657
H(18) C(16) 3.150 2_656
H(18) C(30) 3.363 2_657
H(18) H(8) 2.803 2_656
H(18) H(16) 3.019 2_657
H(18) H(17) 3.134 2_657
H(18) H(18) 3.377 2_657
H(19) C(17) 3.489 2_756
H(19) C(18) 3.349 2_756
H(19) H(9) 3.247 2_756
H(19) H(10) 2.981 2_756
H(2A) C(20) 3.40(2) 2_656
H(2A) H(12) 3.227 2_656
H(3A) C(21) 3.51(3) 2_656
H(3A) C(22) 3.51(3) 2_656
H(3A) C(25) 3.40(3) 2_756
H(3A) H(14) 3.464 2_756

loop_
_geom_torsion_atom_site_label_1
_geom_torsion_atom_site_label_2
_geom_torsion_atom_site_label_3
_geom_torsion_atom_site_label_4
_geom_torsion
C(30) O(6) C(29) O(5) -0.8(3)
C(30) O(6) C(29) C(28) 178.1(2)
O(1) N(1) C(1) C(2) -162.7(2)
O(1) N(1) C(1) C(6) 16.5(3)
O(2) N(1) C(1) C(2) 18.5(3)
O(2) N(1) C(1) C(6) -162.3(2)
C(7) N(2) C(8) C(9) 141.1(2)
C(7) N(2) C(8) C(13) -39.4(3)
C(8) N(2) C(7) O(3) -0.5(3)
C(8) N(2) C(7) C(4) 177.8(2)
C(10) N(3) C(14) O(4) -6.2(5)
C(10) N(3) C(14) C(15) 173.7(2)
C(14) N(3) C(10) C(9) -166.4(2)
C(14) N(3) C(10) C(11) 14.2(4)
N(1) C(1) C(2) C(3) -179.29(19)
N(1) C(1) C(6) C(5) -179.46(19)
C(2) C(1) C(6) C(5) -0.3(3)
C(6) C(1) C(2) C(3) 1.6(3)
C(1) C(2) C(3) C(4) -1.6(3)
C(2) C(3) C(4) C(5) 0.4(2)
C(2) C(3) C(4) C(7) 176.32(18)
C(3) C(4) C(5) C(6) 0.9(2)
C(3) C(4) C(7) O(3) -49.8(3)
C(3) C(4) C(7) N(2) 131.9(2)
C(5) C(4) C(7) O(3) 126.1(2)
C(5) C(4) C(7) N(2) -52.2(2)
C(7) C(4) C(5) C(6) -175.02(18)
C(4) C(5) C(6) C(1) -0.9(3)
N(2) C(8) C(9) C(10) -178.0(2)
N(2) C(8) C(9) C(21) 1.7(3)
N(2) C(8) C(13) C(12) 178.5(2)
C(9) C(8) C(13) C(12) -2.0(3)
C(13) C(8) C(9) C(10) 2.4(3)
C(13) C(8) C(9) C(21) -177.8(2)
C(8) C(9) C(10) N(3) 179.4(2)
C(8) C(9) C(10) C(11) -1.1(3)
C(8) C(9) C(21) C(22) 38(5)
C(10) C(9) C(21) C(22) -142(5)
C(21) C(9) C(10) N(3) -0.3(3)
C(21) C(9) C(10) C(11) 179.1(2)
N(3) C(10) C(11) C(12) 178.8(2)
C(9) C(10) C(11) C(12) -0.6(3)
C(10) C(11) C(12) C(13) 1.1(4)
C(11) C(12) C(13) C(8) 0.2(4)
O(4) C(14) C(15) C(16) 6.8(4)
O(4) C(14) C(15) C(20) -175.8(3)
N(3) C(14) C(15) C(16) -173.1(2)
N(3) C(14) C(15) C(20) 4.3(4)
C(14) C(15) C(16) C(17) 177.2(3)
C(14) C(15) C(20) C(19) -176.5(3)
C(16) C(15) C(20) C(19) 0.8(5)
C(20) C(15) C(16) C(17) -0.3(5)
C(15) C(16) C(17) C(18) -0.3(6)
C(16) C(17) C(18) C(19) 0.5(6)
C(17) C(18) C(19) C(20) 0.0(5)
C(18) C(19) C(20) C(15) -0.7(5)
C(9) C(21) C(22) C(23) 128(4)
C(21) C(22) C(23) C(24) 26(3)
C(21) C(22) C(23) C(28) -153(3)
C(22) C(23) C(24) C(25) -178.5(2)
C(22) C(23) C(28) C(27) 178.6(2)
C(22) C(23) C(28) C(29) -2.1(4)
C(24) C(23) C(28) C(27) -0.9(3)
C(24) C(23) C(28) C(29) 178.5(2)
C(28) C(23) C(24) C(25) 0.9(4)
C(23) C(24) C(25) C(26) -0.3(4)
C(24) C(25) C(26) C(27) -0.4(4)
C(25) C(26) C(27) C(28) 0.5(4)
C(26) C(27) C(28) C(23) 0.2(3)
C(26) C(27) C(28) C(29) -179.2(2)
C(23) C(28) C(29) O(5) 1.7(4)
C(23) C(28) C(29) O(6) -177.2(2)
C(27) C(28) C(29) O(5) -179.0(2)
C(27) C(28) C(29) O(6) 2.1(3)
